data_1546060
loop_
_publ_author_name
'Mosquera, Marta Elena Gonzalez'
'Gomez-Sal, Pilar'
'Egido, Irene'
'L\'opez L\'opez, Mar\'ia'
'Hortelano, Carlos'

_publ_section_title
;
 FDHALO17: Comparison of Halogen Bonding networks with Ru(II) complexes
 and analysis of the influence of the XB interaction on their reactivity
;
_journal_name_full 'Faraday Discuss.'
_journal_paper_doi 10.1039/C7FD00079K
_journal_year 2017
_chemical_compound_source 'synthesis as described'
_chemical_formula_moiety 'C36 H36 Cl2.17 I3.83 N4 Ru1'
_chemical_formula_sum 'C36 H36 Cl2.17 I3.83 N4 Ru'
_chemical_formula_weight 1188.53
_space_group_IT_number 2
_symmetry_cell_setting triclinic
_symmetry_Int_Tables_number 2
_symmetry_space_group_name_Hall '-P 1'
_symmetry_space_group_name_H-M 'P -1'
_atom_sites_solution_hydrogens geom
_audit_conform_dict_location ftp://ftp.iucr.org/pub/cif_core.dic
_audit_conform_dict_name cif_core.dic
_audit_conform_dict_version 2.4.3
_audit_creation_date 2017-04-25T17:05:41-00:00
_audit_creation_method 'WinGX routine CIF_UPDATE'
_audit_update_record
;
2017-04-30 deposited with the CCDC.
2017-05-02 downloaded from the CCDC.
;
_cell_angle_alpha 92.609(7)
_cell_angle_beta 100.426(9)
_cell_angle_gamma 102.641(5)
_cell_formula_units_Z 1
_cell_length_a 7.9180(9)
_cell_length_b 10.3140(6)
_cell_length_c 13.4110(10)
_cell_measurement_reflns_used 198
_cell_measurement_temperature 200(2)
_cell_measurement_theta_max 16.11
_cell_measurement_theta_min 3.54
_cell_measurement_wavelength 0.71073
_cell_volume 1046.89(16)
_computing_cell_refinement 'Dirax/lsq (Duisenberg & Schreurs, 1989-2000)'
_computing_data_collection 'Collect (Bruker AXS BV, 1997-2004)'
_computing_data_reduction 'EvalCCD (Duisenberg & Schreurs 1990-2000)'
_computing_molecular_graphics 'Ortep-3 for Windows (Farrugia, 1997)'
_computing_publication_material 'WinGX publication routines (Farrugia, 1999)'
_computing_structure_refinement 'SHELXL-2014/7 (Sheldrick, 2014)'
_computing_structure_solution 'SIR2004 (Giacovazzo et al, 2004)'
_diffrn_ambient_temperature 200(2)
_diffrn_detector 'CCD plate'
_diffrn_detector_area_resol_mean 9
_diffrn_measured_fraction_theta_full 0.998
_diffrn_measured_fraction_theta_max 0.995
_diffrn_measurement_device '95mm CCD camera on \k-goniostat'
_diffrn_measurement_device_type KappaCCD
_diffrn_measurement_method 'CCD rotation images, thick slices'
_diffrn_orient_matrix_UB_11 0.01
_diffrn_orient_matrix_UB_12 0
_diffrn_orient_matrix_UB_13 0
_diffrn_orient_matrix_UB_21 0
_diffrn_orient_matrix_UB_22 0.01
_diffrn_orient_matrix_UB_23 0
_diffrn_orient_matrix_UB_31 0
_diffrn_orient_matrix_UB_32 0
_diffrn_orient_matrix_UB_33 0.01
_diffrn_radiation_monochromator 'horizonally mounted graphite crystal'
_diffrn_radiation_probe x-ray
_diffrn_radiation_type MoK\a
_diffrn_radiation_wavelength 0.71073
_diffrn_reflns_av_R_equivalents 0.0281
_diffrn_reflns_av_unetI/netI 0.06
_diffrn_reflns_Laue_measured_fraction_full 0.998
_diffrn_reflns_Laue_measured_fraction_max 0.995
_diffrn_reflns_limit_h_max 10
_diffrn_reflns_limit_h_min -10
_diffrn_reflns_limit_k_max 13
_diffrn_reflns_limit_k_min -13
_diffrn_reflns_limit_l_max 17
_diffrn_reflns_limit_l_min -17
_diffrn_reflns_number 9069
_diffrn_reflns_point_group_measured_fraction_full 0.998
_diffrn_reflns_point_group_measured_fraction_max 0.995
_diffrn_reflns_reduction_process
;
        Scaled and merged with Sortav
        R.H. Blessing, (1987) Cryst. Rev. 1, 3-58
        R.H. Blessing, (1989) J. Appl. Cryst. 22, 396-397
;
_diffrn_reflns_theta_full 25.242
_diffrn_reflns_theta_max 27.498
_diffrn_reflns_theta_min 3.101
_diffrn_source 'Enraf Nonius FR590'
_diffrn_standards_number 0
_exptl_absorpt_coefficient_mu 3.48
_exptl_absorpt_correction_T_max 0.645
_exptl_absorpt_correction_T_min 0.580
_exptl_absorpt_correction_type multi-scan
_exptl_absorpt_process_details
;
 R.H. Blessing, Acta Cryst. (1995), A51, 33-38
;
_exptl_crystal_colour red
_exptl_crystal_density_diffrn 1.91
_exptl_crystal_density_method 'not measured'
_exptl_crystal_description prism
_exptl_crystal_F_000 570
_exptl_crystal_size_max 0.3
_exptl_crystal_size_mid 0.3
_exptl_crystal_size_min 0.15
_refine_diff_density_max 1.542
_refine_diff_density_min -0.96
_refine_diff_density_rms 0.108
_refine_ls_extinction_method none
_refine_ls_goodness_of_fit_ref 1.051
_refine_ls_hydrogen_treatment constr
_refine_ls_matrix_type full
_refine_ls_number_constraints 0
_refine_ls_number_parameters 224
_refine_ls_number_reflns 4795
_refine_ls_number_restraints 0
_refine_ls_restrained_S_all 1.051
_refine_ls_R_factor_all 0.082
_refine_ls_R_factor_gt 0.0458
_refine_ls_shift/su_max 0.002
_refine_ls_shift/su_mean 0
_refine_ls_structure_factor_coef Fsqd
_refine_ls_weighting_details 'w=1/[\s^2^(Fo^2^)+(0.0589P)^2^+0.4168P] where P=(Fo^2^+2Fc^2^)/3'
_refine_ls_weighting_scheme calc
_refine_ls_wR_factor_gt 0.1147
_refine_ls_wR_factor_ref 0.1258
_reflns_Friedel_coverage 0
_reflns_number_gt 3140
_reflns_number_total 4795
_reflns_threshold_expression 'I > 2\s(I)'
_cod_data_source_file c7fd00079k2.cif
_cod_data_source_block 1b2I2
_cod_database_code 1546060

loop_
_symmetry_equiv_pos_as_xyz
'x, y, z'
'-x, -y, -z'

loop_
_atom_site_label
_atom_site_type_symbol
_atom_site_fract_x
_atom_site_fract_y
_atom_site_fract_z
_atom_site_U_iso_or_equiv
_atom_site_adp_type
_atom_site_occupancy
_atom_site_site_symmetry_order
_atom_site_calc_flag
_atom_site_refinement_flags_posn
_atom_site_refinement_flags_adp
_atom_site_refinement_flags_occupancy
Ru1 Ru 0.5 0.5 0 0.03678(17) Uani 1 2 d S . P
I1 I 0.07534(5) 0.25347(4) -0.22620(3) 0.06590(17) Uani 1 1 d . . .
I3 I -0.02627(18) 0.09010(18) -0.39871(10) 0.1021(6) Uani 0.598(3) 1 d . . P
Cl2A Cl -0.0056(8) 0.0695(5) -0.4238(4) 0.0471(12) Uiso 0.402(3) 1 d . . P
C1 C 0.5115(6) 0.4492(4) 0.1420(4) 0.0418(11) Uani 1 1 d . . .
C2 C 0.5496(6) 0.3272(4) -0.0464(4) 0.0387(11) Uani 1 1 d . . .
C11 C 0.4795(7) 0.3841(5) 0.3194(4) 0.0426(11) Uani 1 1 d . . .
C12 C 0.5980(8) 0.3252(5) 0.3807(4) 0.0537(13) Uani 1 1 d . . .
C13 C 0.5572(9) 0.2856(6) 0.4717(4) 0.0647(16) Uani 1 1 d . . .
H13 H 0.6342 0.2476 0.5154 0.078 Uiso 1 1 calc R U .
C14 C 0.4019(10) 0.3021(7) 0.4986(5) 0.0730(18) Uani 1 1 d . . .
H14 H 0.374 0.2722 0.5593 0.088 Uiso 1 1 calc R U .
C15 C 0.2901(9) 0.3608(6) 0.4381(5) 0.0648(16) Uani 1 1 d . . .
H15 H 0.1879 0.3726 0.4586 0.078 Uiso 1 1 calc R U .
C16 C 0.3261(7) 0.4039(5) 0.3455(4) 0.0520(13) Uani 1 1 d . . .
C17 C 0.2026(9) 0.4688(7) 0.2782(5) 0.0712(18) Uani 1 1 d . . .
H17A H 0.1039 0.4735 0.3094 0.107 Uiso 1 1 calc R U .
H17B H 0.2634 0.5572 0.2685 0.107 Uiso 1 1 calc R U .
H17C H 0.1614 0.4173 0.2135 0.107 Uiso 1 1 calc R U .
C18 C 0.7646(9) 0.3084(9) 0.3489(5) 0.089(2) Uani 1 1 d . . .
H18A H 0.7695 0.3418 0.2835 0.134 Uiso 1 1 calc R U .
H18B H 0.8646 0.3572 0.398 0.134 Uiso 1 1 calc R U .
H18C H 0.7662 0.2155 0.3446 0.134 Uiso 1 1 calc R U .
C21 C 0.6439(6) 0.1158(4) -0.0933(4) 0.0362(10) Uani 1 1 d . . .
C22 C 0.7280(6) 0.0614(4) -0.0106(4) 0.0414(11) Uani 1 1 d . . .
C23 C 0.7810(7) -0.0536(4) -0.0310(4) 0.0473(13) Uani 1 1 d . . .
H23 H 0.835 -0.0941 0.0225 0.057 Uiso 1 1 calc R U .
C24 C 0.7555(7) -0.1096(5) -0.1289(5) 0.0511(14) Uani 1 1 d . . .
H24 H 0.7941 -0.1867 -0.1411 0.061 Uiso 1 1 calc R U .
C25 C 0.6734(7) -0.0528(5) -0.2095(5) 0.0511(13) Uani 1 1 d . . .
H25 H 0.6564 -0.0921 -0.2755 0.061 Uiso 1 1 calc R U .
C26 C 0.6160(7) 0.0630(4) -0.1924(4) 0.0431(11) Uani 1 1 d . . .
C27 C 0.7595(8) 0.1281(5) 0.0949(4) 0.0543(14) Uani 1 1 d . . .
H27A H 0.7127 0.2065 0.0928 0.082 Uiso 1 1 calc R U .
H27B H 0.7019 0.0677 0.1374 0.082 Uiso 1 1 calc R U .
H27C H 0.884 0.1527 0.1222 0.082 Uiso 1 1 calc R U .
C28 C 0.5274(9) 0.1250(6) -0.2803(5) 0.0657(16) Uani 1 1 d . . .
H28A H 0.521 0.0729 -0.3426 0.099 Uiso 1 1 calc R U .
H28B H 0.4104 0.1276 -0.2717 0.099 Uiso 1 1 calc R U .
H28C H 0.5942 0.2141 -0.2827 0.099 Uiso 1 1 calc R U .
N1 N 0.5123(6) 0.4201(4) 0.2249(3) 0.0444(10) Uani 1 1 d . . .
N21 N 0.5870(5) 0.2320(4) -0.0734(3) 0.0406(9) Uani 1 1 d . . .
Cl1 Cl 0.1691(13) 0.4063(8) -0.0343(7) 0.074(3) Uani 0.684(3) 1 d . . P
I4A I 0.1600(7) 0.4123(5) -0.0366(3) 0.0530(11) Uiso 0.316(3) 1 d . . P

loop_
_atom_site_aniso_label
_atom_site_aniso_U_11
_atom_site_aniso_U_22
_atom_site_aniso_U_33
_atom_site_aniso_U_23
_atom_site_aniso_U_13
_atom_site_aniso_U_12
Ru1 0.0409(3) 0.0304(3) 0.0453(3) 0.0125(2) 0.0137(2) 0.0155(2)
I1 0.0446(2) 0.0710(3) 0.0831(3) 0.0291(2) 0.0095(2) 0.01350(19)
I3 0.0677(7) 0.1668(13) 0.0627(8) 0.0134(7) 0.0103(5) 0.0096(6)
C1 0.043(3) 0.033(2) 0.054(3) 0.009(2) 0.015(2) 0.014(2)
C2 0.037(3) 0.039(3) 0.043(3) 0.015(2) 0.010(2) 0.012(2)
C11 0.052(3) 0.036(2) 0.038(3) 0.008(2) 0.007(2) 0.007(2)
C12 0.057(3) 0.062(3) 0.041(3) 0.005(2) 0.004(3) 0.015(3)
C13 0.068(4) 0.079(4) 0.048(4) 0.021(3) 0.007(3) 0.018(3)
C14 0.082(5) 0.094(5) 0.045(4) 0.026(3) 0.020(3) 0.015(4)
C15 0.063(4) 0.078(4) 0.063(4) 0.025(3) 0.029(3) 0.019(3)
C16 0.054(3) 0.048(3) 0.057(3) 0.012(2) 0.013(3) 0.013(3)
C17 0.067(4) 0.075(4) 0.089(5) 0.036(3) 0.028(4) 0.038(3)
C18 0.069(5) 0.148(7) 0.063(4) 0.030(4) 0.013(3) 0.047(5)
C21 0.036(2) 0.025(2) 0.051(3) 0.0102(19) 0.014(2) 0.0099(19)
C22 0.037(3) 0.037(2) 0.052(3) 0.008(2) 0.015(2) 0.007(2)
C23 0.039(3) 0.033(2) 0.071(4) 0.017(2) 0.010(2) 0.010(2)
C24 0.045(3) 0.034(2) 0.080(4) 0.007(3) 0.019(3) 0.014(2)
C25 0.054(3) 0.037(3) 0.065(4) 0.000(2) 0.021(3) 0.011(2)
C26 0.043(3) 0.036(2) 0.054(3) 0.008(2) 0.017(2) 0.011(2)
C27 0.054(3) 0.058(3) 0.052(3) 0.011(3) 0.008(3) 0.015(3)
C28 0.086(5) 0.067(4) 0.051(4) 0.016(3) 0.012(3) 0.031(3)
N1 0.047(2) 0.042(2) 0.046(3) 0.0077(19) 0.0113(19) 0.0113(19)
N21 0.043(2) 0.033(2) 0.053(3) 0.0099(17) 0.0171(19) 0.0158(18)
Cl1 0.073(4) 0.041(2) 0.118(6) 0.0208(15) 0.046(3) 0.0071(14)

loop_
_atom_type_symbol
_atom_type_description
_atom_type_scat_dispersion_real
_atom_type_scat_dispersion_imag
_atom_type_scat_source
C C 0.0033 0.0016 'International Tables Vol C Tables 4.2.6.8 and 6.1.1.4'
H H 0 0 'International Tables Vol C Tables 4.2.6.8 and 6.1.1.4'
N N 0.0061 0.0033 'International Tables Vol C Tables 4.2.6.8 and 6.1.1.4'
Cl Cl 0.1484 0.1585 'International Tables Vol C Tables 4.2.6.8 and 6.1.1.4'
Ru Ru -1.2594 0.8363 'International Tables Vol C Tables 4.2.6.8 and 6.1.1.4'
I I -0.4742 1.8119 'International Tables Vol C Tables 4.2.6.8 and 6.1.1.4'

loop_
_exptl_crystal_face_index_h
_exptl_crystal_face_index_k
_exptl_crystal_face_index_l
_exptl_crystal_face_perp_dist
-17 6 7 0.123
4 -18 5 0.07
-1 12 -4 0.161
3 1 -2 0.095
1 -6 -13 0.099
-1 7 15 0.088
-9 3 -8 0.124
6 -1 9 0.094

loop_
_geom_angle_atom_site_label_1
_geom_angle_atom_site_label_2
_geom_angle_atom_site_label_3
_geom_angle
_geom_angle_site_symmetry_1
_geom_angle_site_symmetry_3
C1 Ru1 C1 180 . 2_665
C1 Ru1 C2 88.24(18) . 2_665
C1 Ru1 C2 91.76(18) 2_665 2_665
C1 Ru1 C2 91.76(18) . .
C1 Ru1 C2 88.24(18) 2_665 .
C2 Ru1 C2 180 2_665 .
C1 Ru1 Cl1 91.1(2) . 2_665
C1 Ru1 Cl1 88.9(2) 2_665 2_665
C2 Ru1 Cl1 93.2(2) 2_665 2_665
C2 Ru1 Cl1 86.8(2) . 2_665
C1 Ru1 Cl1 88.9(2) . .
C1 Ru1 Cl1 91.1(2) 2_665 .
C2 Ru1 Cl1 86.8(2) 2_665 .
C2 Ru1 Cl1 93.2(2) . .
Cl1 Ru1 Cl1 180 2_665 .
C1 Ru1 I4A 89.93(17) . .
C1 Ru1 I4A 90.07(17) 2_665 .
C2 Ru1 I4A 85.07(18) 2_665 .
C2 Ru1 I4A 94.93(18) . .
Cl1 Ru1 I4A 178.0(3) 2_665 .
Cl1 Ru1 I4A 2.0(3) . .
C1 Ru1 I4A 90.07(17) . 2_665
C1 Ru1 I4A 89.93(17) 2_665 2_665
C2 Ru1 I4A 94.93(18) 2_665 2_665
C2 Ru1 I4A 85.07(18) . 2_665
Cl1 Ru1 I4A 2.0(3) 2_665 2_665
Cl1 Ru1 I4A 178.0(3) . 2_665
I4A Ru1 I4A 180 . 2_665
I3 I1 I4A 175.13(11) . .
N1 C1 Ru1 177.7(4) . .
N21 C2 Ru1 176.3(4) . .
C16 C11 N1 117.6(5) . .
C16 C11 C12 123.4(5) . .
N1 C11 C12 118.9(5) . .
C13 C12 C11 117.3(6) . .
C13 C12 C18 121.8(6) . .
C11 C12 C18 120.9(5) . .
C12 C13 C14 120.2(6) . .
C15 C14 C13 121.2(6) . .
C14 C15 C16 120.8(6) . .
C11 C16 C15 117.0(5) . .
C11 C16 C17 121.9(5) . .
C15 C16 C17 121.1(5) . .
C26 C21 C22 123.8(4) . .
C26 C21 N21 118.7(4) . .
C22 C21 N21 117.5(4) . .
C23 C22 C21 117.0(5) . .
C23 C22 C27 122.5(5) . .
C21 C22 C27 120.6(4) . .
C24 C23 C22 121.0(5) . .
C23 C24 C25 120.8(5) . .
C24 C25 C26 120.2(5) . .
C21 C26 C25 117.2(5) . .
C21 C26 C28 122.7(4) . .
C25 C26 C28 120.1(5) . .
C1 N1 C11 169.2(5) . .
C2 N21 C21 172.6(5) . .
Ru1 I4A I1 105.68(19) . .

loop_
_geom_bond_atom_site_label_1
_geom_bond_atom_site_label_2
_geom_bond_distance
_geom_bond_site_symmetry_2
Ru1 C1 1.990(5) .
Ru1 C1 1.990(5) 2_665
Ru1 C2 2.003(5) 2_665
Ru1 C2 2.003(5) .
Ru1 Cl1 2.535(9) 2_665
Ru1 Cl1 2.535(9) .
Ru1 I4A 2.592(5) .
Ru1 I4A 2.592(5) 2_665
I1 I3 2.6864(16) .
I1 I4A 2.850(4) .
Cl2A Cl2A 2.470(11) 2_554
C1 N1 1.164(6) .
C2 N21 1.147(6) .
C11 C16 1.377(7) .
C11 N1 1.390(6) .
C11 C12 1.393(7) .
C12 C13 1.376(8) .
C12 C18 1.499(9) .
C13 C14 1.384(9) .
C14 C15 1.352(9) .
C15 C16 1.394(8) .
C16 C17 1.497(8) .
C21 C26 1.374(7) .
C21 C22 1.393(7) .
C21 N21 1.400(6) .
C22 C23 1.374(7) .
C22 C27 1.499(7) .
C23 C24 1.373(8) .
C24 C25 1.380(8) .
C25 C26 1.392(7) .
C26 C28 1.502(7) .
